data_4510381
loop_
_publ_author_name
'Carter, Kelsey K.'
'Rycenga, Halley B.'
'McNeil, Anne J.'

_publ_section_title
;
 Improving Hg-Triggered Gelation via Structural Modifications.
;
_journal_issue 12
_journal_name_full 'Langmuir : the ACS journal of surfaces and colloids'
_journal_page_first 3522
_journal_page_last 3527
_journal_paper_doi 10.1021/la404567b
_journal_volume 30
_journal_year 2014
_chemical_formula_moiety 'C8 H5 Cl N2 O'
_chemical_formula_sum 'C8 H5 Cl N2 O'
_chemical_formula_weight 180.59
_chemical_name_systematic
;
 ?
;
_space_group_IT_number 14
_symmetry_cell_setting monoclinic
_symmetry_space_group_name_Hall '-P 2ybc'
_symmetry_space_group_name_H-M 'P 1 21/c 1'
_atom_sites_solution_hydrogens geom
_atom_sites_solution_primary direct
_atom_sites_solution_secondary difmap
_audit_creation_method SHELXL-97
_cell_angle_alpha 90.00
_cell_angle_beta 93.081(7)
_cell_angle_gamma 90.00
_cell_formula_units_Z 4
_cell_length_a 5.67810(10)
_cell_length_b 4.72700(10)
_cell_length_c 26.8696(19)
_cell_measurement_reflns_used 10009
_cell_measurement_temperature 85(2)
_cell_measurement_theta_max 68.30
_cell_measurement_theta_min 3.30
_cell_volume 720.15(5)
_computing_cell_refinement 'CrystalClear-SM Expert 2.0 r12'
_computing_data_collection 'CrystalClear-SM Expert 2.0 r12 (Rigaku, 2011)'
_computing_data_reduction 'CrystalClear-SM Expert 2.0 r12'
_computing_molecular_graphics 'Bruker SHELXTL'
_computing_publication_material 'Bruker SHELXTL'
_computing_structure_refinement 'SHELXL-97 (Sheldrick, 1997)'
_computing_structure_solution 'SHELXS-97 (Sheldrick, 1990)'
_diffrn_ambient_temperature 85(2)
_diffrn_detector_area_resol_mean 14.629
_diffrn_measured_fraction_theta_full 0.999
_diffrn_measured_fraction_theta_max 0.999
_diffrn_measurement_device_type 'Rigaku Saturn944+ CCD'
_diffrn_measurement_method \w
_diffrn_radiation_monochromator graphite
_diffrn_radiation_source 'micro-focus rotating anode'
_diffrn_radiation_type CuK\a
_diffrn_radiation_wavelength 1.54178
_diffrn_reflns_av_R_equivalents 0.0754
_diffrn_reflns_av_sigmaI/netI 0.0434
_diffrn_reflns_limit_h_max 6
_diffrn_reflns_limit_h_min -6
_diffrn_reflns_limit_k_max 5
_diffrn_reflns_limit_k_min -5
_diffrn_reflns_limit_l_max 32
_diffrn_reflns_limit_l_min -32
_diffrn_reflns_number 15464
_diffrn_reflns_theta_full 68.21
_diffrn_reflns_theta_max 68.21
_diffrn_reflns_theta_min 3.29
_diffrn_standards_number 0
_exptl_absorpt_coefficient_mu 4.228
_exptl_absorpt_correction_T_max 0.7021
_exptl_absorpt_correction_T_min 0.5334
_exptl_absorpt_correction_type multi-scan
_exptl_absorpt_process_details
;
    Higashi, T. (1995). Program for Absorption Correction.
    Rigaku Corporation, Tokyo, Japan.
;
_exptl_crystal_colour gold
_exptl_crystal_density_diffrn 1.666
_exptl_crystal_density_method 'not measured'
_exptl_crystal_description plate
_exptl_crystal_F_000 368
_exptl_crystal_size_max 0.17
_exptl_crystal_size_mid 0.17
_exptl_crystal_size_min 0.09
_refine_diff_density_max 0.434
_refine_diff_density_min -0.635
_refine_diff_density_rms 0.139
_refine_ls_extinction_coef 0.043(3)
_refine_ls_extinction_expression Fc^*^=kFc[1+0.001xFc^2^\l^3^/sin(2\q)]^-1/4^
_refine_ls_extinction_method SHELXL
_refine_ls_goodness_of_fit_ref 1.167
_refine_ls_hydrogen_treatment mixed
_refine_ls_matrix_type full
_refine_ls_number_parameters 114
_refine_ls_number_reflns 1313
_refine_ls_number_restraints 0
_refine_ls_restrained_S_all 1.167
_refine_ls_R_factor_all 0.0480
_refine_ls_R_factor_gt 0.0454
_refine_ls_shift/su_max 0.001
_refine_ls_shift/su_mean 0.000
_refine_ls_structure_factor_coef Fsqd
_refine_ls_weighting_details 'calc w=1/[\s^2^(Fo^2^)+(0.0651P)^2^+0.0638P] where P=(Fo^2^+2Fc^2^)/3'
_refine_ls_weighting_scheme calc
_refine_ls_wR_factor_gt 0.1019
_refine_ls_wR_factor_ref 0.1036
_reflns_number_gt 1197
_reflns_number_total 1313
_reflns_threshold_expression >2sigma(I)
_cod_data_source_file la404567b_si_002.cif
_cod_data_source_block clqox
_cod_original_sg_symbol_H-M 'P 2(1)/c'
_cod_database_code 4510381

loop_
_symmetry_equiv_pos_as_xyz
'x, y, z'
'-x, y+1/2, -z+1/2'
'-x, -y, -z'
'x, -y-1/2, z-1/2'

loop_
_atom_site_label
_atom_site_type_symbol
_atom_site_fract_x
_atom_site_fract_y
_atom_site_fract_z
_atom_site_U_iso_or_equiv
_atom_site_adp_type
_atom_site_occupancy
_atom_site_symmetry_multiplicity
_atom_site_calc_flag
_atom_site_refinement_flags
O1 O 0.2793(2) 0.24974(19) 0.50343(5) 0.0169(4) Uani 1 1 d .
Cl1 Cl 0.42039(7) 1.24469(6) 0.294043(13) 0.0133(2) Uani 1 1 d .
N1 N -0.1163(2) 0.3811(2) 0.39873(5) 0.0137(4) Uani 1 1 d .
N2 N 0.3172(3) 0.5674(3) 0.44052(5) 0.0124(3) Uani 1 1 d .
H2 H 0.454(4) 0.621(4) 0.4565(7) 0.016(5) Uiso 1 1 d .
C1 C 0.2633(3) 0.9973(3) 0.32704(5) 0.0119(4) Uani 1 1 d .
C2 C 0.0449(3) 0.9107(3) 0.30642(5) 0.0132(4) Uani 1 1 d .
H2A H -0.0159 0.9881 0.2766 0.016 Uiso 1 1 calc R
C3 C -0.0797(3) 0.7083(3) 0.33099(6) 0.0135(4) Uani 1 1 d .
H3A H -0.2262 0.6492 0.3177 0.016 Uiso 1 1 calc R
C4 C 0.0122(3) 0.5911(3) 0.37574(5) 0.0121(4) Uani 1 1 d .
C5 C 0.2308(3) 0.6866(3) 0.39599(6) 0.0113(4) Uani 1 1 d .
C6 C 0.3588(3) 0.8934(3) 0.37175(5) 0.0119(4) Uani 1 1 d .
H6A H 0.5029 0.9585 0.3853 0.014 Uiso 1 1 calc R
C7 C -0.0243(3) 0.2730(3) 0.43942(7) 0.0140(4) Uani 1 1 d .
H7A H -0.1078 0.1299 0.4544 0.017 Uiso 1 1 calc R
C8 C 0.2014(3) 0.3584(3) 0.46377(5) 0.0127(4) Uani 1 1 d .

loop_
_atom_site_aniso_label
_atom_site_aniso_U_11
_atom_site_aniso_U_22
_atom_site_aniso_U_33
_atom_site_aniso_U_23
_atom_site_aniso_U_13
_atom_site_aniso_U_12
O1 0.0190(8) 0.0192(7) 0.0122(7) 0.0037(3) -0.0030(6) -0.0046(4)
Cl1 0.0149(4) 0.0140(3) 0.0109(3) 0.00171(10) -0.0003(2) -0.00298(11)
N1 0.0133(8) 0.0147(7) 0.0132(7) -0.0020(4) 0.0016(6) -0.0016(5)
N2 0.0122(8) 0.0144(6) 0.0102(6) 0.0002(5) -0.0025(6) -0.0026(5)
C1 0.0140(9) 0.0112(7) 0.0108(7) -0.0014(5) 0.0026(6) -0.0001(5)
C2 0.0155(9) 0.0132(7) 0.0106(7) -0.0007(5) -0.0020(6) 0.0019(6)
C3 0.0110(9) 0.0164(7) 0.0130(8) -0.0032(6) -0.0018(7) 0.0000(6)
C4 0.0116(9) 0.0121(7) 0.0126(7) -0.0026(5) 0.0012(6) 0.0001(6)
C5 0.0124(9) 0.0123(6) 0.0093(7) -0.0022(6) -0.0003(6) 0.0015(6)
C6 0.0117(9) 0.0125(7) 0.0115(7) -0.0024(5) -0.0011(6) -0.0007(6)
C7 0.0155(10) 0.0151(8) 0.0116(9) -0.0002(5) 0.0028(7) -0.0025(6)
C8 0.0152(10) 0.0126(8) 0.0105(7) -0.0011(6) 0.0018(6) 0.0001(6)

loop_
_atom_type_symbol
_atom_type_description
_atom_type_scat_dispersion_real
_atom_type_scat_dispersion_imag
_atom_type_scat_source
C C 0.0181 0.0091 'International Tables Vol C Tables 4.2.6.8 and 6.1.1.4'
H H 0.0000 0.0000 'International Tables Vol C Tables 4.2.6.8 and 6.1.1.4'
N N 0.0311 0.0180 'International Tables Vol C Tables 4.2.6.8 and 6.1.1.4'
O O 0.0492 0.0322 'International Tables Vol C Tables 4.2.6.8 and 6.1.1.4'
Cl Cl 0.3639 0.7018 'International Tables Vol C Tables 4.2.6.8 and 6.1.1.4'

loop_
_geom_angle_atom_site_label_1
_geom_angle_atom_site_label_2
_geom_angle_atom_site_label_3
_geom_angle
C7 N1 C4 117.30(14)
C8 N2 C5 122.31(14)
C6 C1 C2 122.76(14)
C6 C1 Cl1 119.58(12)
C2 C1 Cl1 117.66(11)
C3 C2 C1 118.84(15)
C2 C3 C4 120.56(15)
N1 C4 C3 118.81(14)
N1 C4 C5 122.01(14)
C3 C4 C5 119.18(14)
N2 C5 C6 121.08(15)
N2 C5 C4 117.92(15)
C6 C5 C4 120.99(15)
C1 C6 C5 117.64(15)
N1 C7 C8 125.02(14)
O1 C8 N2 122.46(15)
O1 C8 C7 122.12(14)
N2 C8 C7 115.40(13)

loop_
_geom_bond_atom_site_label_1
_geom_bond_atom_site_label_2
_geom_bond_distance
O1 C8 1.243(2)
Cl1 C1 1.7420(15)
N1 C7 1.291(2)
N1 C4 1.3957(18)
N2 C8 1.3574(19)
N2 C5 1.388(2)
C1 C6 1.381(2)
C1 C2 1.392(2)
C2 C3 1.380(2)
C3 C4 1.399(2)
C4 C5 1.403(2)
C5 C6 1.400(2)
C7 C8 1.464(3)

loop_
_geom_hbond_atom_site_label_D
_geom_hbond_atom_site_label_H
_geom_hbond_atom_site_label_A
_geom_hbond_distance_DH
_geom_hbond_distance_HA
_geom_hbond_distance_DA
_geom_hbond_angle_DHA
_geom_hbond_site_symmetry_A
N2 H2 O1 0.90(2) 1.91(2) 2.809(2) 173.0(17) 3_666
